data_1567433
loop_
_publ_author_name
'Seidel, Anne'
'Weigel, Mareike'
'Ehrlich, Lisa'
'Gericke, Robert'
'Brendler, Erica'
'Wagler, J\"org'

_publ_section_title
;
 Molecular Structures of the Silicon Pyridine-2-(thi)olates Me3Si(pyX),
 Me2Si(pyX)2 and Ph2Si(pyX)2 (py = 2-Pyridyl, X = O, S), and Their Intra-
 and Intermolecular Ligand Exchange in Solution
;
_journal_issue 8
_journal_name_full Crystals
_journal_page_first 1054
_journal_paper_doi 10.3390/cryst12081054
_journal_volume 12
_journal_year 2022
_chemical_formula_moiety 'C12 H14 N2 S2 Si'
_chemical_formula_sum 'C12 H14 N2 S2 Si'
_chemical_formula_weight 278.46
_space_group_crystal_system triclinic
_space_group_IT_number 2
_space_group_name_Hall '-P 1'
_space_group_name_H-M_alt 'P -1'
_atom_sites_solution_hydrogens geom
_audit_creation_method SHELXL-2014/7
_cell_angle_alpha 73.601(3)
_cell_angle_beta 89.903(3)
_cell_angle_gamma 85.998(3)
_cell_formula_units_Z 4
_cell_length_a 9.7145(4)
_cell_length_b 11.5896(5)
_cell_length_c 12.9509(6)
_cell_measurement_reflns_used 67856
_cell_measurement_temperature 200(2)
_cell_measurement_theta_max 28.43
_cell_measurement_theta_min 2.64
_cell_volume 1395.13(11)
_computing_structure_refinement 'SHELXL-2014/7 (Sheldrick, 2014)'
_diffrn_ambient_temperature 200(2)
_diffrn_measured_fraction_theta_full 0.995
_diffrn_measured_fraction_theta_max 0.996
_diffrn_measurement_device_type 'Stoe IPDS-2T'
_diffrn_measurement_method 'omega scans'
_diffrn_radiation_type MoK\a
_diffrn_radiation_wavelength 0.71073
_diffrn_reflns_av_R_equivalents 0.0181
_diffrn_reflns_av_unetI/netI 0.0089
_diffrn_reflns_Laue_measured_fraction_full 0.995
_diffrn_reflns_Laue_measured_fraction_max 0.996
_diffrn_reflns_limit_h_max 12
_diffrn_reflns_limit_h_min -12
_diffrn_reflns_limit_k_max 15
_diffrn_reflns_limit_k_min -15
_diffrn_reflns_limit_l_max 17
_diffrn_reflns_limit_l_min -17
_diffrn_reflns_number 35958
_diffrn_reflns_point_group_measured_fraction_full 0.995
_diffrn_reflns_point_group_measured_fraction_max 0.996
_diffrn_reflns_theta_full 25.242
_diffrn_reflns_theta_max 27.999
_diffrn_reflns_theta_min 2.690
_exptl_absorpt_coefficient_mu 0.447
_exptl_absorpt_correction_T_max 0.8701
_exptl_absorpt_correction_T_min 0.7862
_exptl_absorpt_correction_type integration
_exptl_absorpt_process_details XShape
_exptl_crystal_colour colorless
_exptl_crystal_density_diffrn 1.326
_exptl_crystal_description piece
_exptl_crystal_F_000 584
_exptl_crystal_size_max 0.500
_exptl_crystal_size_mid 0.450
_exptl_crystal_size_min 0.350
_refine_diff_density_max 0.498
_refine_diff_density_min -0.373
_refine_diff_density_rms 0.041
_refine_ls_extinction_method none
_refine_ls_goodness_of_fit_ref 1.058
_refine_ls_hydrogen_treatment constr
_refine_ls_matrix_type full
_refine_ls_number_parameters 311
_refine_ls_number_reflns 6716
_refine_ls_number_restraints 0
_refine_ls_restrained_S_all 1.058
_refine_ls_R_factor_all 0.0310
_refine_ls_R_factor_gt 0.0293
_refine_ls_shift/su_max 0.001
_refine_ls_shift/su_mean 0.000
_refine_ls_structure_factor_coef Fsqd
_refine_ls_weighting_details 'w=1/[\s^2^(Fo^2^)+(0.0398P)^2^+0.4395P] where P=(Fo^2^+2Fc^2^)/3'
_refine_ls_weighting_scheme calc
_refine_ls_wR_factor_gt 0.0779
_refine_ls_wR_factor_ref 0.0793
_reflns_Friedel_coverage 0.000
_reflns_number_gt 6348
_reflns_number_total 6716
_reflns_threshold_expression 'I > 2\s(I)'
_cod_data_source_file CIFs_all-in-one_SeidelWeigelEhrlichGerickeBrendlerWagler_pyOpyS-silanes.cif
_cod_data_source_block ml003l01
_cod_database_code 1567433
_shelx_shelxl_version_number 2014/7
_shelx_space_group_comment
;
The symmetry employed for this shelxl refinement is uniquely defined
by the following loop, which should always be used as a source of
symmetry information in preference to the above space-group names.
They are only intended as comments.
;
_shelx_estimated_absorpt_t_min 0.807
_shelx_estimated_absorpt_t_max 0.859

loop_
_space_group_symop_operation_xyz
'x, y, z'
'-x, -y, -z'

loop_
_atom_site_label
_atom_site_type_symbol
_atom_site_fract_x
_atom_site_fract_y
_atom_site_fract_z
_atom_site_U_iso_or_equiv
_atom_site_adp_type
_atom_site_occupancy
_atom_site_site_symmetry_order
_atom_site_calc_flag
_atom_site_refinement_flags_posn
_atom_site_refinement_flags_adp
_atom_site_refinement_flags_occupancy
_atom_site_disorder_assembly
_atom_site_disorder_group
S1 S 0.74777(4) 0.87099(3) 0.53200(3) 0.04586(10) Uani 1 1 d . . . . .
S2 S 1.03874(3) 0.88142(3) 0.63251(3) 0.04152(9) Uani 1 1 d . . . . .
Si1 Si 0.89306(3) 0.74517(3) 0.64269(3) 0.03050(8) Uani 1 1 d . . . . .
N1 N 0.62670(11) 0.66272(10) 0.59227(9) 0.0360(2) Uani 1 1 d . . . . .
N2 N 1.16717(10) 0.67614(10) 0.75298(8) 0.0320(2) Uani 1 1 d . . . . .
C1 C 0.60713(12) 0.77934(12) 0.53894(9) 0.0328(2) Uani 1 1 d . . . . .
C2 C 0.48277(13) 0.83320(13) 0.48786(10) 0.0367(3) Uani 1 1 d . . . . .
H2 H 0.4731 0.9167 0.4505 0.044 Uiso 1 1 calc R U . . .
C3 C 0.37411(13) 0.76069(14) 0.49349(11) 0.0401(3) Uani 1 1 d . . . . .
H3 H 0.2875 0.7941 0.4606 0.048 Uiso 1 1 calc R U . . .
C4 C 0.39261(14) 0.63931(14) 0.54726(11) 0.0413(3) Uani 1 1 d . . . . .
H4 H 0.3197 0.5878 0.5512 0.050 Uiso 1 1 calc R U . . .
C5 C 0.51952(14) 0.59452(13) 0.59517(11) 0.0392(3) Uani 1 1 d . . . . .
H5 H 0.5318 0.5110 0.6322 0.047 Uiso 1 1 calc R U . . .
C6 C 1.17837(12) 0.79422(11) 0.71090(9) 0.0305(2) Uani 1 1 d . . . . .
C7 C 1.29635(13) 0.85200(12) 0.72412(10) 0.0350(3) Uani 1 1 d . . . . .
H7 H 1.2996 0.9367 0.6946 0.042 Uiso 1 1 calc R U . . .
C8 C 1.40730(13) 0.78308(13) 0.78089(11) 0.0374(3) Uani 1 1 d . . . . .
H8 H 1.4890 0.8195 0.7909 0.045 Uiso 1 1 calc R U . . .
C9 C 1.39863(13) 0.65951(13) 0.82356(11) 0.0377(3) Uani 1 1 d . . . . .
H9 H 1.4743 0.6098 0.8623 0.045 Uiso 1 1 calc R U . . .
C10 C 1.27700(13) 0.61079(12) 0.80820(10) 0.0343(2) Uani 1 1 d . . . . .
H10 H 1.2707 0.5265 0.8383 0.041 Uiso 1 1 calc R U . . .
C11 C 0.82141(13) 0.69786(13) 0.78017(11) 0.0389(3) Uani 1 1 d . . . . .
H11A H 0.7720 0.6250 0.7885 0.058 Uiso 1 1 calc R U . . .
H11B H 0.7576 0.7626 0.7908 0.058 Uiso 1 1 calc R U . . .
H11C H 0.8969 0.6810 0.8336 0.058 Uiso 1 1 calc R U . . .
C12 C 0.96240(14) 0.62303(13) 0.58572(12) 0.0413(3) Uani 1 1 d . . . . .
H12A H 1.0009 0.5546 0.6440 0.062 Uiso 1 1 calc R U . . .
H12B H 1.0350 0.6531 0.5345 0.062 Uiso 1 1 calc R U . . .
H12C H 0.8879 0.5970 0.5486 0.062 Uiso 1 1 calc R U . . .
S3 S 0.47475(3) 0.93189(3) 0.16923(3) 0.04234(9) Uani 1 1 d . . . . .
S4 S 0.76726(4) 0.90062(3) 0.07031(3) 0.04742(10) Uani 1 1 d . . . . .
Si2 Si 0.61548(3) 0.78274(3) 0.15730(3) 0.02906(8) Uani 1 1 d . . . . .
N3 N 0.33929(11) 0.73342(10) 0.24277(9) 0.0341(2) Uani 1 1 d . . . . .
N4 N 0.88222(10) 0.67649(10) 0.10196(8) 0.0337(2) Uani 1 1 d . . . . .
C13 C 0.32718(12) 0.85336(11) 0.21844(10) 0.0325(2) Uani 1 1 d . . . . .
C14 C 0.20507(14) 0.91916(13) 0.23021(12) 0.0410(3) Uani 1 1 d . . . . .
H14 H 0.2004 1.0047 0.2122 0.049 Uiso 1 1 calc R U . . .
C15 C 0.09127(14) 0.85624(15) 0.26882(12) 0.0443(3) Uani 1 1 d . . . . .
H15 H 0.0068 0.8982 0.2783 0.053 Uiso 1 1 calc R U . . .
C16 C 0.10132(13) 0.73199(14) 0.29356(11) 0.0411(3) Uani 1 1 d . . . . .
H16 H 0.0241 0.6870 0.3196 0.049 Uiso 1 1 calc R U . . .
C17 C 0.22639(13) 0.67483(13) 0.27947(11) 0.0378(3) Uani 1 1 d . . . . .
H17 H 0.2332 0.5893 0.2966 0.045 Uiso 1 1 calc R U . . .
C18 C 0.89887(12) 0.79288(12) 0.05591(10) 0.0329(2) Uani 1 1 d . . . . .
C19 C 1.01641(14) 0.83375(12) -0.00185(11) 0.0381(3) Uani 1 1 d . . . . .
H19 H 1.0232 0.9171 -0.0363 0.046 Uiso 1 1 calc R U . . .
C20 C 1.12202(14) 0.75005(13) -0.00753(11) 0.0396(3) Uani 1 1 d . . . . .
H20 H 1.2039 0.7752 -0.0448 0.047 Uiso 1 1 calc R U . . .
C21 C 1.10747(14) 0.62910(13) 0.04165(11) 0.0394(3) Uani 1 1 d . . . . .
H21 H 1.1792 0.5698 0.0395 0.047 Uiso 1 1 calc R U . . .
C22 C 0.98585(14) 0.59675(12) 0.09411(10) 0.0367(3) Uani 1 1 d . . . . .
H22 H 0.9751 0.5135 0.1264 0.044 Uiso 1 1 calc R U . . .
C23 C 0.67945(13) 0.69262(12) 0.29304(10) 0.0364(3) Uani 1 1 d . . . . .
H23A H 0.6009 0.6690 0.3399 0.055 Uiso 1 1 calc R U . . .
H23B H 0.7376 0.7411 0.3235 0.055 Uiso 1 1 calc R U . . .
H23C H 0.7336 0.6202 0.2874 0.055 Uiso 1 1 calc R U . . .
C24 C 0.54517(14) 0.70080(14) 0.06748(12) 0.0432(3) Uani 1 1 d . . . . .
H24A H 0.6209 0.6715 0.0293 0.065 Uiso 1 1 calc R U . . .
H24B H 0.4802 0.7554 0.0152 0.065 Uiso 1 1 calc R U . . .
H24C H 0.4972 0.6322 0.1105 0.065 Uiso 1 1 calc R U . . .

loop_
_atom_site_aniso_label
_atom_site_aniso_U_11
_atom_site_aniso_U_22
_atom_site_aniso_U_33
_atom_site_aniso_U_23
_atom_site_aniso_U_13
_atom_site_aniso_U_12
S1 0.03478(17) 0.03818(17) 0.0541(2) 0.00558(14) -0.01289(14) -0.00913(13)
S2 0.03193(16) 0.03228(16) 0.0557(2) -0.00363(14) -0.00833(13) -0.00750(12)
Si1 0.02665(15) 0.02910(16) 0.03368(16) -0.00498(12) -0.00035(12) -0.00428(12)
N1 0.0281(5) 0.0410(6) 0.0367(5) -0.0067(4) -0.0005(4) -0.0053(4)
N2 0.0275(5) 0.0348(5) 0.0349(5) -0.0111(4) 0.0032(4) -0.0058(4)
C1 0.0273(5) 0.0415(6) 0.0293(5) -0.0092(5) -0.0012(4) -0.0042(5)
C2 0.0328(6) 0.0453(7) 0.0318(6) -0.0119(5) -0.0047(5) 0.0021(5)
C3 0.0269(6) 0.0621(9) 0.0347(6) -0.0201(6) -0.0041(5) 0.0003(5)
C4 0.0316(6) 0.0586(8) 0.0389(7) -0.0198(6) 0.0033(5) -0.0135(6)
C5 0.0354(6) 0.0430(7) 0.0396(6) -0.0107(5) 0.0032(5) -0.0092(5)
C6 0.0258(5) 0.0364(6) 0.0305(5) -0.0105(5) 0.0024(4) -0.0060(4)
C7 0.0324(6) 0.0389(6) 0.0350(6) -0.0104(5) 0.0029(5) -0.0121(5)
C8 0.0286(6) 0.0498(7) 0.0380(6) -0.0174(5) 0.0008(5) -0.0109(5)
C9 0.0303(6) 0.0474(7) 0.0376(6) -0.0165(5) -0.0022(5) 0.0011(5)
C10 0.0334(6) 0.0351(6) 0.0354(6) -0.0115(5) 0.0034(5) -0.0019(5)
C11 0.0322(6) 0.0453(7) 0.0375(6) -0.0090(5) 0.0032(5) -0.0021(5)
C12 0.0375(7) 0.0451(7) 0.0456(7) -0.0187(6) 0.0052(5) -0.0069(5)
S3 0.03205(16) 0.03029(15) 0.0627(2) -0.00961(14) 0.01020(14) -0.00411(12)
S4 0.03376(17) 0.03298(16) 0.0663(2) 0.00117(15) 0.01719(15) -0.00345(13)
Si2 0.02630(15) 0.02846(15) 0.03113(16) -0.00572(12) 0.00150(12) -0.00472(12)
N3 0.0286(5) 0.0367(5) 0.0383(5) -0.0122(4) 0.0005(4) -0.0041(4)
N4 0.0286(5) 0.0370(5) 0.0344(5) -0.0071(4) 0.0028(4) -0.0069(4)
C13 0.0273(5) 0.0367(6) 0.0347(6) -0.0118(5) 0.0015(4) -0.0032(4)
C14 0.0337(6) 0.0409(7) 0.0494(7) -0.0156(6) 0.0018(5) 0.0020(5)
C15 0.0274(6) 0.0602(9) 0.0490(8) -0.0225(7) 0.0025(5) 0.0009(6)
C16 0.0296(6) 0.0580(8) 0.0388(7) -0.0165(6) 0.0020(5) -0.0129(6)
C17 0.0351(6) 0.0412(7) 0.0388(6) -0.0124(5) -0.0012(5) -0.0093(5)
C18 0.0276(5) 0.0381(6) 0.0319(6) -0.0074(5) 0.0035(4) -0.0058(5)
C19 0.0373(6) 0.0395(7) 0.0374(6) -0.0088(5) 0.0109(5) -0.0113(5)
C20 0.0339(6) 0.0523(8) 0.0354(6) -0.0154(6) 0.0124(5) -0.0108(5)
C21 0.0355(6) 0.0479(7) 0.0374(6) -0.0165(6) 0.0054(5) -0.0008(5)
C22 0.0367(6) 0.0369(6) 0.0366(6) -0.0101(5) 0.0015(5) -0.0051(5)
C23 0.0350(6) 0.0416(7) 0.0316(6) -0.0082(5) -0.0001(5) -0.0037(5)
C24 0.0356(7) 0.0574(8) 0.0424(7) -0.0238(6) -0.0058(5) -0.0011(6)

loop_
_atom_type_symbol
_atom_type_description
_atom_type_scat_dispersion_real
_atom_type_scat_dispersion_imag
_atom_type_scat_source
C C 0.0033 0.0016 'International Tables Vol C Tables 4.2.6.8 and 6.1.1.4'
H H 0.0000 0.0000 'International Tables Vol C Tables 4.2.6.8 and 6.1.1.4'
N N 0.0061 0.0033 'International Tables Vol C Tables 4.2.6.8 and 6.1.1.4'
S S 0.1246 0.1234 'International Tables Vol C Tables 4.2.6.8 and 6.1.1.4'
Si Si 0.0817 0.0704 'International Tables Vol C Tables 4.2.6.8 and 6.1.1.4'

loop_
_geom_angle_atom_site_label_1
_geom_angle_atom_site_label_2
_geom_angle_atom_site_label_3
_geom_angle
_geom_angle_site_symmetry_1
_geom_angle_site_symmetry_3
_geom_angle_publ_flag
C1 S1 Si1 100.26(4) . . ?
C6 S2 Si1 101.00(4) . . ?
C11 Si1 C12 116.80(7) . . ?
C11 Si1 S2 110.29(5) . . ?
C12 Si1 S2 112.26(5) . . ?
C11 Si1 S1 110.82(5) . . ?
C12 Si1 S1 111.51(5) . . ?
S2 Si1 S1 92.601(18) . . ?
C1 N1 C5 117.02(11) . . ?
C6 N2 C10 117.27(10) . . ?
N1 C1 C2 123.78(12) . . ?
N1 C1 S1 117.96(9) . . ?
C2 C1 S1 118.25(10) . . ?
C3 C2 C1 117.69(13) . . ?
C3 C2 H2 121.2 . . ?
C1 C2 H2 121.2 . . ?
C4 C3 C2 119.49(12) . . ?
C4 C3 H3 120.3 . . ?
C2 C3 H3 120.3 . . ?
C5 C4 C3 118.48(12) . . ?
C5 C4 H4 120.8 . . ?
C3 C4 H4 120.8 . . ?
N1 C5 C4 123.53(13) . . ?
N1 C5 H5 118.2 . . ?
C4 C5 H5 118.2 . . ?
N2 C6 C7 123.21(11) . . ?
N2 C6 S2 118.34(9) . . ?
C7 C6 S2 118.44(10) . . ?
C8 C7 C6 118.34(12) . . ?
C8 C7 H7 120.8 . . ?
C6 C7 H7 120.8 . . ?
C7 C8 C9 119.29(11) . . ?
C7 C8 H8 120.4 . . ?
C9 C8 H8 120.4 . . ?
C10 C9 C8 118.28(12) . . ?
C10 C9 H9 120.9 . . ?
C8 C9 H9 120.9 . . ?
N2 C10 C9 123.58(12) . . ?
N2 C10 H10 118.2 . . ?
C9 C10 H10 118.2 . . ?
Si1 C11 H11A 109.5 . . ?
Si1 C11 H11B 109.5 . . ?
H11A C11 H11B 109.5 . . ?
Si1 C11 H11C 109.5 . . ?
H11A C11 H11C 109.5 . . ?
H11B C11 H11C 109.5 . . ?
Si1 C12 H12A 109.5 . . ?
Si1 C12 H12B 109.5 . . ?
H12A C12 H12B 109.5 . . ?
Si1 C12 H12C 109.5 . . ?
H12A C12 H12C 109.5 . . ?
H12B C12 H12C 109.5 . . ?
C13 S3 Si2 100.02(4) . . ?
C18 S4 Si2 100.56(4) . . ?
C24 Si2 C23 117.72(7) . . ?
C24 Si2 S3 111.69(5) . . ?
C23 Si2 S3 110.37(5) . . ?
C24 Si2 S4 108.91(5) . . ?
C23 Si2 S4 112.25(4) . . ?
S3 Si2 S4 93.262(18) . . ?
C13 N3 C17 117.15(11) . . ?
C18 N4 C22 117.38(11) . . ?
N3 C13 C14 123.34(12) . . ?
N3 C13 S3 117.68(9) . . ?
C14 C13 S3 118.97(10) . . ?
C15 C14 C13 118.07(13) . . ?
C15 C14 H14 121.0 . . ?
C13 C14 H14 121.0 . . ?
C16 C15 C14 119.49(13) . . ?
C16 C15 H15 120.3 . . ?
C14 C15 H15 120.3 . . ?
C17 C16 C15 118.28(12) . . ?
C17 C16 H16 120.9 . . ?
C15 C16 H16 120.9 . . ?
N3 C17 C16 123.66(13) . . ?
N3 C17 H17 118.2 . . ?
C16 C17 H17 118.2 . . ?
N4 C18 C19 123.01(12) . . ?
N4 C18 S4 118.37(9) . . ?
C19 C18 S4 118.61(10) . . ?
C20 C19 C18 118.37(12) . . ?
C20 C19 H19 120.8 . . ?
C18 C19 H19 120.8 . . ?
C19 C20 C21 119.29(12) . . ?
C19 C20 H20 120.4 . . ?
C21 C20 H20 120.4 . . ?
C22 C21 C20 118.29(13) . . ?
C22 C21 H21 120.9 . . ?
C20 C21 H21 120.9 . . ?
N4 C22 C21 123.60(13) . . ?
N4 C22 H22 118.2 . . ?
C21 C22 H22 118.2 . . ?
Si2 C23 H23A 109.5 . . ?
Si2 C23 H23B 109.5 . . ?
H23A C23 H23B 109.5 . . ?
Si2 C23 H23C 109.5 . . ?
H23A C23 H23C 109.5 . . ?
H23B C23 H23C 109.5 . . ?
Si2 C24 H24A 109.5 . . ?
Si2 C24 H24B 109.5 . . ?
H24A C24 H24B 109.5 . . ?
Si2 C24 H24C 109.5 . . ?
H24A C24 H24C 109.5 . . ?
H24B C24 H24C 109.5 . . ?

loop_
_geom_bond_atom_site_label_1
_geom_bond_atom_site_label_2
_geom_bond_distance
_geom_bond_site_symmetry_2
_geom_bond_publ_flag
S1 C1 1.7752(13) . ?
S1 Si1 2.1708(5) . ?
S2 C6 1.7681(13) . ?
S2 Si1 2.1696(4) . ?
Si1 C11 1.8582(13) . ?
Si1 C12 1.8593(14) . ?
N1 C1 1.3331(17) . ?
N1 C5 1.3447(17) . ?
N2 C6 1.3346(16) . ?
N2 C10 1.3444(16) . ?
C1 C2 1.3968(17) . ?
C2 C3 1.3838(19) . ?
C2 H2 0.9500 . ?
C3 C4 1.381(2) . ?
C3 H3 0.9500 . ?
C4 C5 1.3805(19) . ?
C4 H4 0.9500 . ?
C5 H5 0.9500 . ?
C6 C7 1.4014(16) . ?
C7 C8 1.3752(19) . ?
C7 H7 0.9500 . ?
C8 C9 1.390(2) . ?
C8 H8 0.9500 . ?
C9 C10 1.3827(18) . ?
C9 H9 0.9500 . ?
C10 H10 0.9500 . ?
C11 H11A 0.9800 . ?
C11 H11B 0.9800 . ?
C11 H11C 0.9800 . ?
C12 H12A 0.9800 . ?
C12 H12B 0.9800 . ?
C12 H12C 0.9800 . ?
S3 C13 1.7724(13) . ?
S3 Si2 2.1682(5) . ?
S4 C18 1.7711(13) . ?
S4 Si2 2.1716(4) . ?
Si2 C24 1.8543(14) . ?
Si2 C23 1.8558(13) . ?
N3 C13 1.3323(16) . ?
N3 C17 1.3454(16) . ?
N4 C18 1.3331(16) . ?
N4 C22 1.3420(17) . ?
C13 C14 1.3967(17) . ?
C14 C15 1.382(2) . ?
C14 H14 0.9500 . ?
C15 C16 1.380(2) . ?
C15 H15 0.9500 . ?
C16 C17 1.3797(19) . ?
C16 H16 0.9500 . ?
C17 H17 0.9500 . ?
C18 C19 1.4001(16) . ?
C19 C20 1.378(2) . ?
C19 H19 0.9500 . ?
C20 C21 1.383(2) . ?
C20 H20 0.9500 . ?
C21 C22 1.3832(18) . ?
C21 H21 0.9500 . ?
C22 H22 0.9500 . ?
C23 H23A 0.9800 . ?
C23 H23B 0.9800 . ?
C23 H23C 0.9800 . ?
C24 H24A 0.9800 . ?
C24 H24B 0.9800 . ?
C24 H24C 0.9800 . ?

loop_
_geom_torsion_atom_site_label_1
_geom_torsion_atom_site_label_2
_geom_torsion_atom_site_label_3
_geom_torsion_atom_site_label_4
_geom_torsion
_geom_torsion_site_symmetry_1
_geom_torsion_site_symmetry_2
_geom_torsion_site_symmetry_3
_geom_torsion_site_symmetry_4
_geom_torsion_publ_flag
C5 N1 C1 C2 0.63(19) . . . . ?
C5 N1 C1 S1 -179.02(10) . . . . ?
Si1 S1 C1 N1 -8.27(10) . . . . ?
Si1 S1 C1 C2 172.06(9) . . . . ?
N1 C1 C2 C3 0.10(19) . . . . ?
S1 C1 C2 C3 179.75(10) . . . . ?
C1 C2 C3 C4 -0.86(19) . . . . ?
C2 C3 C4 C5 0.87(19) . . . . ?
C1 N1 C5 C4 -0.6(2) . . . . ?
C3 C4 C5 N1 -0.1(2) . . . . ?
C10 N2 C6 C7 -1.66(17) . . . . ?
C10 N2 C6 S2 177.08(9) . . . . ?
Si1 S2 C6 N2 1.30(10) . . . . ?
Si1 S2 C6 C7 -179.90(9) . . . . ?
N2 C6 C7 C8 1.73(19) . . . . ?
S2 C6 C7 C8 -177.01(10) . . . . ?
C6 C7 C8 C9 -0.40(18) . . . . ?
C7 C8 C9 C10 -0.84(19) . . . . ?
C6 N2 C10 C9 0.31(18) . . . . ?
C8 C9 C10 N2 0.93(19) . . . . ?
C17 N3 C13 C14 0.61(19) . . . . ?
C17 N3 C13 S3 -179.63(9) . . . . ?
Si2 S3 C13 N3 5.11(10) . . . . ?
Si2 S3 C13 C14 -175.12(10) . . . . ?
N3 C13 C14 C15 -0.2(2) . . . . ?
S3 C13 C14 C15 -179.92(11) . . . . ?
C13 C14 C15 C16 -0.4(2) . . . . ?
C14 C15 C16 C17 0.6(2) . . . . ?
C13 N3 C17 C16 -0.48(19) . . . . ?
C15 C16 C17 N3 -0.1(2) . . . . ?
C22 N4 C18 C19 1.91(19) . . . . ?
C22 N4 C18 S4 -177.12(9) . . . . ?
Si2 S4 C18 N4 -3.70(10) . . . . ?
Si2 S4 C18 C19 177.23(10) . . . . ?
N4 C18 C19 C20 -2.7(2) . . . . ?
S4 C18 C19 C20 176.29(10) . . . . ?
C18 C19 C20 C21 1.4(2) . . . . ?
C19 C20 C21 C22 0.6(2) . . . . ?
C18 N4 C22 C21 0.24(19) . . . . ?
C20 C21 C22 N4 -1.5(2) . . . . ?
